data_7209121
loop_
_publ_author_name
'Zhou, Hong'
'Liu, Guang-Xiang'
'Wang, Xiao-Feng'
'Wang, Yan'

_publ_section_title
;
 Three cobalt(ii) coordination polymers based on V-shaped aromatic
 polycarboxylates and rigid bis(imidazole) ligand: syntheses, crystal
 structures, physical properties and theoretical studies
;
_journal_issue 7
_journal_name_full CrystEngComm
_journal_page_first 1377
_journal_paper_doi 10.1039/c2ce26606g
_journal_volume 15
_journal_year 2013
_chemical_formula_moiety 'C26 H15 Co F6 N2 O4'
_chemical_formula_sum 'C26 H15 Co F6 N2 O4'
_chemical_formula_weight 592.33
_chemical_name_systematic
;
?
;
_space_group_IT_number 13
_symmetry_cell_setting monoclinic
_symmetry_space_group_name_Hall '-P 2yc'
_symmetry_space_group_name_H-M 'P 1 2/c 1'
_atom_sites_solution_hydrogens geom
_atom_sites_solution_primary direct
_atom_sites_solution_secondary difmap
_audit_creation_method SHELXL-97
_cell_angle_alpha 90.00
_cell_angle_beta 104.312(2)
_cell_angle_gamma 90.00
_cell_formula_units_Z 4
_cell_length_a 14.909(3)
_cell_length_b 7.1963(15)
_cell_length_c 24.592(5)
_cell_measurement_reflns_used 3062
_cell_measurement_temperature 293(2)
_cell_measurement_theta_max 22.31
_cell_measurement_theta_min 2.47
_cell_volume 2556.6(9)
_computing_cell_refinement 'SAINT (Bruker, 2000)'
_computing_data_collection 'SMART (Bruker, 2000)'
_computing_data_reduction SAINT
_computing_molecular_graphics 'SHELXTL (Sheldrick, 2008)'
_computing_publication_material SHELXTL
_computing_structure_refinement 'SHELXL97 (Sheldrick, 2008)'
_computing_structure_solution 'SHELXS97 (Sheldrick, 2008)'
_diffrn_ambient_temperature 293(2)
_diffrn_measured_fraction_theta_full 0.998
_diffrn_measured_fraction_theta_max 0.998
_diffrn_measurement_device_type 'Bruker Smart Aepex CCD area detector'
_diffrn_measurement_method 'phi and omega scans'
_diffrn_radiation_monochromator graphite
_diffrn_radiation_source 'sealed tube'
_diffrn_radiation_type MoK\a
_diffrn_radiation_wavelength 0.71073
_diffrn_reflns_av_R_equivalents 0.0725
_diffrn_reflns_av_sigmaI/netI 0.0666
_diffrn_reflns_limit_h_max 17
_diffrn_reflns_limit_h_min -17
_diffrn_reflns_limit_k_max 8
_diffrn_reflns_limit_k_min -8
_diffrn_reflns_limit_l_max 28
_diffrn_reflns_limit_l_min -29
_diffrn_reflns_number 18313
_diffrn_reflns_theta_full 25.10
_diffrn_reflns_theta_max 25.10
_diffrn_reflns_theta_min 2.47
_exptl_absorpt_coefficient_mu 0.750
_exptl_absorpt_correction_T_max 0.9287
_exptl_absorpt_correction_T_min 0.8644
_exptl_absorpt_correction_type multi-scan
_exptl_absorpt_process_details 'SADABS(Bruker, 2000)'
_exptl_crystal_colour purple
_exptl_crystal_density_diffrn 1.539
_exptl_crystal_density_method 'not measured'
_exptl_crystal_description pillar
_exptl_crystal_F_000 1192
_exptl_crystal_size_max 0.20
_exptl_crystal_size_mid 0.16
_exptl_crystal_size_min 0.10
_refine_diff_density_max 0.815
_refine_diff_density_min -0.981
_refine_diff_density_rms 0.097
_refine_ls_extinction_method none
_refine_ls_goodness_of_fit_ref 1.015
_refine_ls_hydrogen_treatment constr
_refine_ls_matrix_type full
_refine_ls_number_parameters 352
_refine_ls_number_reflns 4551
_refine_ls_number_restraints 0
_refine_ls_restrained_S_all 1.015
_refine_ls_R_factor_all 0.1006
_refine_ls_R_factor_gt 0.0670
_refine_ls_shift/su_max 0.001
_refine_ls_shift/su_mean 0.000
_refine_ls_structure_factor_coef Fsqd
_refine_ls_weighting_details 'calc w=1/[\s^2^(Fo^2^)+(0.0460P)^2^+13.5354P] where P=(Fo^2^+2Fc^2^)/3'
_refine_ls_weighting_scheme calc
_refine_ls_wR_factor_gt 0.1487
_refine_ls_wR_factor_ref 0.1653
_reflns_number_gt 3167
_reflns_number_total 4551
_reflns_threshold_expression >2sigma(I)
_cod_data_source_file c2ce26606g.txt
_cod_data_source_block ICA3
_cod_depositor_comments
;
The following automatic conversions were performed:

'_symmetry_cell_setting' value 'Monoclinic' changed to 'monoclinic'
according to /home/saulius/struct/CIF-dictionaries/cif_core.dic
dictionary named 'cif_core.dic' version 2.4.2 from 2011-04-26.

Automatic conversion script
Id: cif_fix_values 1891 2012-01-12 08:04:46Z andrius 
;
_cod_original_cell_volume 2556.5(9)
_cod_original_sg_symbol_H-M 'P 2/c'
_cod_database_code 7209121

loop_
_symmetry_equiv_pos_as_xyz
'x, y, z'
'-x, y, -z+1/2'
'-x, -y, -z'
'x, -y, z-1/2'

loop_
_atom_site_label
_atom_site_type_symbol
_atom_site_fract_x
_atom_site_fract_y
_atom_site_fract_z
_atom_site_U_iso_or_equiv
_atom_site_adp_type
_atom_site_occupancy
_atom_site_symmetry_multiplicity
_atom_site_calc_flag
_atom_site_refinement_flags
Co1 Co 0.56072(5) 1.33825(10) 0.51165(3) 0.0258(2) Uani 1 1 d .
N1 N 0.6795(3) 1.1851(6) 0.54011(19) 0.0308(11) Uani 1 1 d .
N2 N 0.7923(3) 0.9855(7) 0.5445(2) 0.0409(13) Uani 1 1 d .
O1 O 0.4840(3) 1.2027(6) 0.44439(17) 0.0454(11) Uani 1 1 d .
O2 O 0.3886(3) 1.4462(6) 0.42993(18) 0.0473(11) Uani 1 1 d .
O3 O 0.4763(3) 0.7319(6) 0.06100(17) 0.0404(10) Uani 1 1 d .
O4 O 0.3840(3) 0.4835(6) 0.04354(17) 0.0425(11) Uani 1 1 d .
C1 C 0.4146(4) 1.2885(8) 0.4173(2) 0.0346(14) Uani 1 1 d .
C2 C 0.3575(4) 1.2009(8) 0.3647(2) 0.0325(13) Uani 1 1 d .
C3 C 0.3802(4) 1.0262(8) 0.3473(2) 0.0339(13) Uani 1 1 d .
H3 H 0.4307 0.9619 0.3689 0.041 Uiso 1 1 calc R
C4 C 0.3288(4) 0.9486(8) 0.2986(2) 0.0360(14) Uani 1 1 d .
H4 H 0.3464 0.8340 0.2871 0.043 Uiso 1 1 calc R
C5 C 0.2514(4) 1.0360(8) 0.2659(2) 0.0299(13) Uani 1 1 d .
C6 C 0.2279(4) 1.2097(8) 0.2834(3) 0.0438(16) Uani 1 1 d .
H6 H 0.1763 1.2722 0.2624 0.053 Uiso 1 1 calc R
C7 C 0.2808(4) 1.2888(9) 0.3316(3) 0.0465(17) Uani 1 1 d .
H7 H 0.2645 1.4054 0.3423 0.056 Uiso 1 1 calc R
C8 C 0.1362(4) 0.7868(9) 0.2390(3) 0.0392(15) Uani 1 1 d .
C9 C 0.1909(4) 0.9340(8) 0.2147(2) 0.0300(13) Uani 1 1 d .
C10 C 0.1215(4) 1.0611(10) 0.1754(3) 0.0451(16) Uani 1 1 d .
C11 C 0.2505(4) 0.8452(8) 0.1785(2) 0.0324(13) Uani 1 1 d .
C12 C 0.3185(4) 0.9526(9) 0.1646(2) 0.0383(14) Uani 1 1 d .
H12 H 0.3297 1.0719 0.1793 0.046 Uiso 1 1 calc R
C13 C 0.3704(4) 0.8854(8) 0.1291(2) 0.0376(14) Uani 1 1 d .
H13 H 0.4149 0.9610 0.1197 0.045 Uiso 1 1 calc R
C14 C 0.3568(4) 0.7085(8) 0.1077(2) 0.0346(14) Uani 1 1 d .
C15 C 0.2884(4) 0.5985(9) 0.1218(3) 0.0462(17) Uani 1 1 d .
H15 H 0.2776 0.4788 0.1073 0.055 Uiso 1 1 calc R
C16 C 0.2365(4) 0.6664(9) 0.1570(3) 0.0487(17) Uani 1 1 d .
H16 H 0.1918 0.5914 0.1664 0.058 Uiso 1 1 calc R
C17 C 0.4109(4) 0.6342(8) 0.0682(2) 0.0333(13) Uani 1 1 d .
C18 C 0.7064(4) 1.0362(8) 0.5184(3) 0.0379(14) Uani 1 1 d .
H18 H 0.6698 0.9724 0.4880 0.045 Uiso 1 1 calc R
C19 C 0.7512(4) 1.2270(10) 0.5853(3) 0.057(2) Uani 1 1 d .
H19 H 0.7520 1.3258 0.6098 0.068 Uiso 1 1 calc R
C20 C 0.8197(5) 1.1046(11) 0.5888(3) 0.064(2) Uani 1 1 d .
H20 H 0.8754 1.1011 0.6161 0.077 Uiso 1 1 calc R
C21 C 0.8487(4) 0.8397(9) 0.5307(3) 0.0442(16) Uani 1 1 d .
C22 C 0.8657(14) 0.6933(18) 0.5585(9) 0.290(15) Uani 1 1 d .
H22 H 0.8378 0.6715 0.5878 0.348 Uiso 1 1 calc R
C23 C 0.9275(14) 0.5601(17) 0.5456(9) 0.297(15) Uani 1 1 d .
H23 H 0.9395 0.4552 0.5684 0.356 Uiso 1 1 calc R
C24 C 0.9673(4) 0.5706(9) 0.5066(3) 0.0467(17) Uani 1 1 d .
C25 C 0.9482(11) 0.7193(18) 0.4793(5) 0.192(9) Uani 1 1 d .
H25 H 0.9731 0.7385 0.4486 0.230 Uiso 1 1 calc R
C26 C 0.8918(11) 0.8558(18) 0.4928(5) 0.199(9) Uani 1 1 d .
H26 H 0.8854 0.9665 0.4727 0.239 Uiso 1 1 calc R
F1 F 0.0963(2) 0.8626(6) 0.27691(15) 0.0547(10) Uani 1 1 d .
F2 F 0.1904(3) 0.6506(5) 0.26510(16) 0.0536(10) Uani 1 1 d .
F3 F 0.0681(2) 0.7071(6) 0.20019(16) 0.0554(11) Uani 1 1 d .
F4 F 0.0785(3) 0.9745(6) 0.12819(15) 0.0632(12) Uani 1 1 d .
F5 F 0.1620(3) 1.2098(5) 0.16013(16) 0.0554(10) Uani 1 1 d .
F6 F 0.0539(2) 1.1229(6) 0.19841(16) 0.0587(11) Uani 1 1 d .

loop_
_atom_site_aniso_label
_atom_site_aniso_U_11
_atom_site_aniso_U_22
_atom_site_aniso_U_33
_atom_site_aniso_U_23
_atom_site_aniso_U_13
_atom_site_aniso_U_12
Co1 0.0213(4) 0.0278(4) 0.0300(4) 0.0015(3) 0.0096(3) 0.0035(3)
N1 0.028(2) 0.032(3) 0.033(3) -0.003(2) 0.009(2) 0.005(2)
N2 0.031(3) 0.042(3) 0.049(3) -0.011(3) 0.009(2) 0.014(2)
O1 0.041(2) 0.047(3) 0.043(3) -0.006(2) 0.000(2) 0.001(2)
O2 0.042(3) 0.054(3) 0.045(3) -0.019(2) 0.009(2) -0.002(2)
O3 0.042(2) 0.042(2) 0.045(3) -0.009(2) 0.026(2) -0.005(2)
O4 0.041(2) 0.045(3) 0.048(3) -0.016(2) 0.024(2) -0.007(2)
C1 0.031(3) 0.040(4) 0.035(3) -0.010(3) 0.012(3) -0.005(3)
C2 0.034(3) 0.035(3) 0.028(3) -0.005(2) 0.007(2) -0.001(3)
C3 0.027(3) 0.037(3) 0.034(3) -0.007(3) 0.000(2) 0.006(3)
C4 0.034(3) 0.033(3) 0.043(4) -0.008(3) 0.013(3) 0.007(3)
C5 0.027(3) 0.034(3) 0.029(3) -0.008(3) 0.007(2) 0.001(2)
C6 0.042(4) 0.039(4) 0.045(4) -0.012(3) 0.000(3) 0.015(3)
C7 0.050(4) 0.035(4) 0.049(4) -0.013(3) 0.001(3) 0.014(3)
C8 0.026(3) 0.052(4) 0.045(4) -0.013(3) 0.020(3) -0.006(3)
C9 0.022(3) 0.033(3) 0.035(3) -0.007(3) 0.007(2) 0.003(2)
C10 0.038(4) 0.053(4) 0.041(4) -0.013(3) 0.003(3) 0.004(3)
C11 0.031(3) 0.037(3) 0.032(3) -0.013(3) 0.011(2) -0.001(3)
C12 0.039(3) 0.037(3) 0.042(4) -0.015(3) 0.015(3) -0.007(3)
C13 0.030(3) 0.044(4) 0.042(4) -0.006(3) 0.015(3) -0.008(3)
C14 0.037(3) 0.035(3) 0.035(3) -0.008(3) 0.015(3) -0.002(3)
C15 0.059(4) 0.033(3) 0.059(4) -0.017(3) 0.040(4) -0.015(3)
C16 0.054(4) 0.042(4) 0.061(4) -0.020(3) 0.037(3) -0.020(3)
C17 0.032(3) 0.042(4) 0.031(3) 0.000(3) 0.017(3) 0.003(3)
C18 0.030(3) 0.039(3) 0.043(4) -0.006(3) 0.007(3) 0.007(3)
C19 0.038(4) 0.060(5) 0.066(5) -0.024(4) -0.002(3) 0.013(3)
C20 0.038(4) 0.069(5) 0.074(5) -0.030(4) -0.007(4) 0.019(4)
C21 0.035(3) 0.041(4) 0.060(4) -0.007(3) 0.016(3) 0.018(3)
C22 0.43(3) 0.108(10) 0.50(3) 0.163(15) 0.43(3) 0.173(14)
C23 0.43(3) 0.096(9) 0.53(3) 0.159(15) 0.44(3) 0.172(14)
C24 0.042(4) 0.039(4) 0.065(5) -0.006(3) 0.025(3) 0.014(3)
C25 0.33(2) 0.171(12) 0.141(11) 0.109(10) 0.183(13) 0.202(14)
C26 0.35(2) 0.154(11) 0.169(12) 0.116(10) 0.201(14) 0.208(14)
F1 0.043(2) 0.075(3) 0.056(2) -0.020(2) 0.0307(18) -0.009(2)
F2 0.056(2) 0.050(2) 0.060(2) 0.005(2) 0.0223(19) -0.004(2)
F3 0.039(2) 0.072(3) 0.059(2) -0.026(2) 0.0183(18) -0.0206(19)
F4 0.058(2) 0.076(3) 0.043(2) -0.017(2) -0.0109(19) 0.008(2)
F5 0.061(3) 0.048(2) 0.055(2) 0.0049(19) 0.011(2) 0.0070(19)
F6 0.040(2) 0.074(3) 0.059(2) -0.009(2) 0.0057(18) 0.022(2)

loop_
_atom_type_symbol
_atom_type_description
_atom_type_scat_dispersion_real
_atom_type_scat_dispersion_imag
_atom_type_scat_source
C C 0.0033 0.0016 'International Tables Vol C Tables 4.2.6.8 and 6.1.1.4'
H H 0.0000 0.0000 'International Tables Vol C Tables 4.2.6.8 and 6.1.1.4'
N N 0.0061 0.0033 'International Tables Vol C Tables 4.2.6.8 and 6.1.1.4'
O O 0.0106 0.0060 'International Tables Vol C Tables 4.2.6.8 and 6.1.1.4'
F F 0.0171 0.0103 'International Tables Vol C Tables 4.2.6.8 and 6.1.1.4'
Co Co 0.3494 0.9721 'International Tables Vol C Tables 4.2.6.8 and 6.1.1.4'

loop_
_geom_angle_atom_site_label_1
_geom_angle_atom_site_label_2
_geom_angle_atom_site_label_3
_geom_angle
_geom_angle_site_symmetry_1
_geom_angle_site_symmetry_3
O3 Co1 O1 93.48(18) 4_576 .
O3 Co1 O4 160.58(16) 4_576 2_665
O1 Co1 O4 86.73(18) . 2_665
O3 Co1 N1 105.89(17) 4_576 .
O1 Co1 N1 106.65(18) . .
O4 Co1 N1 92.59(17) 2_665 .
O3 Co1 O2 86.90(17) 4_576 3_686
O1 Co1 O2 160.77(17) . 3_686
O4 Co1 O2 86.63(18) 2_665 3_686
N1 Co1 O2 91.67(18) . 3_686
O3 Co1 Co1 82.46(12) 4_576 3_686
O1 Co1 Co1 91.49(13) . 3_686
O4 Co1 Co1 78.12(12) 2_665 3_686
N1 Co1 Co1 159.22(14) . 3_686
O2 Co1 Co1 69.47(12) 3_686 3_686
C18 N1 C19 104.8(5) . .
C18 N1 Co1 128.9(4) . .
C19 N1 Co1 126.3(4) . .
C18 N2 C20 105.9(5) . .
C18 N2 C21 129.4(5) . .
C20 N2 C21 124.7(5) . .
C1 O1 Co1 115.3(4) . .
C1 O2 Co1 138.1(4) . 3_686
C17 O3 Co1 124.7(4) . 4_575
C17 O4 Co1 128.9(4) . 2_645
O1 C1 O2 125.2(5) . .
O1 C1 C2 118.1(5) . .
O2 C1 C2 116.6(5) . .
C7 C2 C3 117.3(5) . .
C7 C2 C1 121.7(5) . .
C3 C2 C1 121.0(5) . .
C4 C3 C2 120.6(5) . .
C4 C3 H3 119.7 . .
C2 C3 H3 119.7 . .
C3 C4 C5 121.9(5) . .
C3 C4 H4 119.1 . .
C5 C4 H4 119.1 . .
C4 C5 C6 117.7(5) . .
C4 C5 C9 119.5(5) . .
C6 C5 C9 122.6(5) . .
C7 C6 C5 120.2(6) . .
C7 C6 H6 119.9 . .
C5 C6 H6 119.9 . .
C6 C7 C2 122.3(6) . .
C6 C7 H7 118.9 . .
C2 C7 H7 118.9 . .
F2 C8 F3 107.0(5) . .
F2 C8 F1 106.5(5) . .
F3 C8 F1 106.3(4) . .
F2 C8 C9 112.2(4) . .
F3 C8 C9 113.5(5) . .
F1 C8 C9 111.0(5) . .
C10 C9 C5 113.5(5) . .
C10 C9 C8 108.3(5) . .
C5 C9 C8 105.6(4) . .
C10 C9 C11 106.2(5) . .
C5 C9 C11 111.4(4) . .
C8 C9 C11 111.9(5) . .
F5 C10 F4 106.6(5) . .
F5 C10 F6 107.0(5) . .
F4 C10 F6 105.7(5) . .
F5 C10 C9 112.1(5) . .
F4 C10 C9 112.0(5) . .
F6 C10 C9 113.0(5) . .
C12 C11 C16 118.3(5) . .
C12 C11 C9 118.3(5) . .
C16 C11 C9 123.3(5) . .
C11 C12 C13 121.2(5) . .
C11 C12 H12 119.4 . .
C13 C12 H12 119.4 . .
C14 C13 C12 120.7(5) . .
C14 C13 H13 119.6 . .
C12 C13 H13 119.6 . .
C13 C14 C15 118.5(5) . .
C13 C14 C17 121.6(5) . .
C15 C14 C17 119.9(5) . .
C16 C15 C14 120.6(6) . .
C16 C15 H15 119.7 . .
C14 C15 H15 119.7 . .
C15 C16 C11 120.7(5) . .
C15 C16 H16 119.6 . .
C11 C16 H16 119.6 . .
O3 C17 O4 125.8(5) . .
O3 C17 C14 116.9(5) . .
O4 C17 C14 117.2(5) . .
N1 C18 N2 112.6(5) . .
N1 C18 H18 123.7 . .
N2 C18 H18 123.7 . .
C20 C19 N1 109.8(6) . .
C20 C19 H19 125.1 . .
N1 C19 H19 125.1 . .
C19 C20 N2 106.8(6) . .
C19 C20 H20 126.6 . .
N2 C20 H20 126.6 . .
C22 C21 C26 114.3(8) . .
C22 C21 N2 122.5(7) . .
C26 C21 N2 122.9(7) . .
C21 C22 C23 120.2(11) . .
C21 C22 H22 119.9 . .
C23 C22 H22 119.9 . .
C24 C23 C22 126.0(11) . .
C24 C23 H23 117.0 . .
C22 C23 H23 117.0 . .
C23 C24 C25 112.0(8) . .
C23 C24 C24 125.7(9) . 3_766
C25 C24 C24 122.3(9) . 3_766
C24 C25 C26 123.0(9) . .
C24 C25 H25 118.5 . .
C26 C25 H25 118.5 . .
C21 C26 C25 124.2(9) . .
C21 C26 H26 117.9 . .
C25 C26 H26 117.9 . .

loop_
_geom_bond_atom_site_label_1
_geom_bond_atom_site_label_2
_geom_bond_distance
_geom_bond_site_symmetry_2
Co1 O3 2.016(4) 4_576
Co1 O1 2.015(4) .
Co1 O4 2.042(4) 2_665
Co1 N1 2.056(4) .
Co1 O2 2.122(4) 3_686
Co1 Co1 2.9177(15) 3_686
N1 C18 1.304(7) .
N1 C19 1.372(8) .
N2 C18 1.334(7) .
N2 C20 1.367(8) .
N2 C21 1.437(7) .
O1 C1 1.247(7) .
O2 C1 1.262(7) .
O2 Co1 2.122(4) 3_686
O3 C17 1.249(7) .
O3 Co1 2.016(4) 4_575
O4 C17 1.259(7) .
O4 Co1 2.042(4) 2_645
C1 C2 1.499(8) .
C2 C7 1.382(8) .
C2 C3 1.397(8) .
C3 C4 1.372(8) .
C3 H3 0.9300 .
C4 C5 1.383(8) .
C4 H4 0.9300 .
C5 C6 1.394(8) .
C5 C9 1.542(7) .
C6 C7 1.374(8) .
C6 H6 0.9300 .
C7 H7 0.9300 .
C8 F2 1.330(7) .
C8 F3 1.339(7) .
C8 F1 1.341(6) .
C8 C9 1.543(8) .
C9 C10 1.533(8) .
C9 C11 1.544(7) .
C10 F5 1.327(8) .
C10 F4 1.333(7) .
C10 F6 1.348(7) .
C11 C12 1.383(8) .
C11 C16 1.387(8) .
C12 C13 1.389(8) .
C12 H12 0.9300 .
C13 C14 1.373(8) .
C13 H13 0.9300 .
C14 C15 1.401(8) .
C14 C17 1.506(7) .
C15 C16 1.385(8) .
C15 H15 0.9300 .
C16 H16 0.9300 .
C18 H18 0.9300 .
C19 C20 1.336(9) .
C19 H19 0.9300 .
C20 H20 0.9300 .
C21 C22 1.248(13) .
C21 C26 1.260(11) .
C22 C23 1.418(12) .
C22 H22 0.9300 .
C23 C24 1.249(13) .
C23 H23 0.9300 .
C24 C25 1.258(11) .
C24 C24 1.499(11) 3_766
C25 C26 1.386(11) .
C25 H25 0.9300 .
C26 H26 0.9300 .

loop_
_geom_torsion_atom_site_label_1
_geom_torsion_atom_site_label_2
_geom_torsion_atom_site_label_3
_geom_torsion_atom_site_label_4
_geom_torsion
_geom_torsion_site_symmetry_1
_geom_torsion_site_symmetry_4
O3 Co1 N1 C18 103.2(5) 4_576 .
O1 Co1 N1 C18 4.5(5) . .
O4 Co1 N1 C18 -82.9(5) 2_665 .
O2 Co1 N1 C18 -169.6(5) 3_686 .
Co1 Co1 N1 C18 -145.4(4) 3_686 .
O3 Co1 N1 C19 -81.3(6) 4_576 .
O1 Co1 N1 C19 180.0(5) . .
O4 Co1 N1 C19 92.6(5) 2_665 .
O2 Co1 N1 C19 5.9(5) 3_686 .
Co1 Co1 N1 C19 30.1(8) 3_686 .
O3 Co1 O1 C1 81.2(4) 4_576 .
O4 Co1 O1 C1 -79.3(4) 2_665 .
N1 Co1 O1 C1 -171.1(4) . .
O2 Co1 O1 C1 -9.4(8) 3_686 .
Co1 Co1 O1 C1 -1.3(4) 3_686 .
Co1 O1 C1 O2 -2.5(8) . .
Co1 O1 C1 C2 176.4(4) . .
Co1 O2 C1 O1 8.4(10) 3_686 .
Co1 O2 C1 C2 -170.5(4) 3_686 .
O1 C1 C2 C7 -178.5(6) . .
O2 C1 C2 C7 0.5(8) . .
O1 C1 C2 C3 1.3(8) . .
O2 C1 C2 C3 -179.6(5) . .
C7 C2 C3 C4 1.2(9) . .
C1 C2 C3 C4 -178.6(5) . .
C2 C3 C4 C5 -2.2(9) . .
C3 C4 C5 C6 1.6(9) . .
C3 C4 C5 C9 -174.1(5) . .
C4 C5 C6 C7 -0.1(9) . .
C9 C5 C6 C7 175.5(6) . .
C5 C6 C7 C2 -0.8(10) . .
C3 C2 C7 C6 0.3(10) . .
C1 C2 C7 C6 -179.9(6) . .
C4 C5 C9 C10 -167.0(5) . .
C6 C5 C9 C10 17.6(8) . .
C4 C5 C9 C8 74.5(6) . .
C6 C5 C9 C8 -101.0(6) . .
C4 C5 C9 C11 -47.2(7) . .
C6 C5 C9 C11 137.3(6) . .
F2 C8 C9 C10 168.2(5) . .
F3 C8 C9 C10 46.8(6) . .
F1 C8 C9 C10 -72.8(6) . .
F2 C8 C9 C5 -69.8(6) . .
F3 C8 C9 C5 168.8(4) . .
F1 C8 C9 C5 49.2(6) . .
F2 C8 C9 C11 51.5(6) . .
F3 C8 C9 C11 -69.9(6) . .
F1 C8 C9 C11 170.5(5) . .
C5 C9 C10 F5 52.4(6) . .
C8 C9 C10 F5 169.4(5) . .
C11 C9 C10 F5 -70.3(6) . .
C5 C9 C10 F4 172.2(5) . .
C8 C9 C10 F4 -70.8(6) . .
C11 C9 C10 F4 49.5(7) . .
C5 C9 C10 F6 -68.5(7) . .
C8 C9 C10 F6 48.5(7) . .
C11 C9 C10 F6 168.8(5) . .
C10 C9 C11 C12 76.4(6) . .
C5 C9 C11 C12 -47.7(7) . .
C8 C9 C11 C12 -165.6(5) . .
C10 C9 C11 C16 -100.4(7) . .
C5 C9 C11 C16 135.6(6) . .
C8 C9 C11 C16 17.6(8) . .
C16 C11 C12 C13 1.3(9) . .
C9 C11 C12 C13 -175.6(5) . .
C11 C12 C13 C14 -1.3(9) . .
C12 C13 C14 C15 1.0(9) . .
C12 C13 C14 C17 178.8(5) . .
C13 C14 C15 C16 -0.7(10) . .
C17 C14 C15 C16 -178.5(6) . .
C14 C15 C16 C11 0.7(11) . .
C12 C11 C16 C15 -1.0(10) . .
C9 C11 C16 C15 175.8(6) . .
Co1 O3 C17 O4 -4.5(9) 4_575 .
Co1 O3 C17 C14 178.8(4) 4_575 .
Co1 O4 C17 O3 4.1(9) 2_645 .
Co1 O4 C17 C14 -179.2(4) 2_645 .
C13 C14 C17 O3 8.3(9) . .
C15 C14 C17 O3 -173.9(6) . .
C13 C14 C17 O4 -168.7(6) . .
C15 C14 C17 O4 9.0(9) . .
C19 N1 C18 N2 -3.5(7) . .
Co1 N1 C18 N2 172.8(4) . .
C20 N2 C18 N1 4.4(8) . .
C21 N2 C18 N1 -174.7(6) . .
C18 N1 C19 C20 1.2(8) . .
Co1 N1 C19 C20 -175.2(5) . .
N1 C19 C20 N2 1.4(9) . .
C18 N2 C20 C19 -3.4(9) . .
C21 N2 C20 C19 175.7(6) . .
C18 N2 C21 C22 -107.4(16) . .
C20 N2 C21 C22 73.7(17) . .
C18 N2 C21 C26 79.3(14) . .
C20 N2 C21 C26 -99.6(13) . .
C26 C21 C22 C23 -1(3) . .
N2 C21 C22 C23 -175.2(17) . .
C21 C22 C23 C24 -2(4) . .
C22 C23 C24 C25 2(3) . .
C22 C23 C24 C24 179.8(19) . 3_766
C23 C24 C25 C26 2(3) . .
C24 C24 C25 C26 -176.4(15) 3_766 .
C22 C21 C26 C25 5(3) . .
N2 C21 C26 C25 178.6(14) . .
C24 C25 C26 C21 -6(3) . .
